data_7154616
loop_
_publ_author_name
'Islam, Md Monarul'
'Tomiyasu, Hirotsugu'
'Matsumoto, Taisuke'
'Tanaka, Junji'
'Rahman, Shofiur'
'Georghiou, Paris E.'
'Redshaw, Carl'
'Yamato, Takehiko'

_publ_section_title
;
 Synthesis and conformational studies of chiral macrocyclic
 [1.1.1]metacyclophanes containing benzofuran rings.
;
_journal_issue 34
_journal_name_full 'Organic &amp; biomolecular chemistry'
_journal_page_first 9055
_journal_page_last 9064
_journal_paper_doi 10.1039/c5ob01002k
_journal_volume 13
_journal_year 2015
_chemical_formula_moiety 'C37 H42 O3'
_chemical_formula_sum 'C37 H42 O3'
_chemical_formula_weight 534.74
_chemical_melting_point 300.5(5)
_chemical_name_systematic '15,35,55-tri-tert-butyl-12-hydroxy-1-(1,3)-benzena-3,5(2,7) benzofuranacyclohexaphane'
_space_group_crystal_system orthorhombic
_space_group_IT_number 56
_space_group_name_Hall '-P 2ab 2ac'
_space_group_name_H-M_alt 'P c c n'
_symmetry_space_group_name_Hall '-P 2ab 2ac'
_symmetry_space_group_name_H-M 'P c c n'
_atom_sites_solution_hydrogens geom
_atom_sites_solution_primary direct
_atom_sites_solution_secondary difmap
_audit_update_record
;
2015-07-17 deposited with the CCDC.
2015-07-20 downloaded from the CCDC.
;
_cell_angle_alpha 90.0000
_cell_angle_beta 90.0000
_cell_angle_gamma 90.0000
_cell_formula_units_Z 8
_cell_length_a 25.2718(5)
_cell_length_b 13.4859(3)
_cell_length_c 17.4972(4)
_cell_measurement_reflns_used 43003
_cell_measurement_temperature 123
_cell_measurement_theta_max 68.30
_cell_measurement_theta_min 3.07
_cell_volume 5963.3(2)
_computing_cell_refinement 'RAPID AUTO'
_computing_data_collection 'RAPID AUTO (Rigaku, ????)'
_computing_data_reduction 'RAPID AUTO'
_computing_molecular_graphics 'CrystalStructure 4.1'
_computing_publication_material 'CrystalStructure 4.1 (Rigaku, 2014)'
_computing_structure_refinement 'SHELXL2013 (Sheldrick, 2008)'
_computing_structure_solution 'Il Milione (Burla, et al., 2007)'
_diffrn_ambient_temperature 123
_diffrn_detector_area_resol_mean 10.000
_diffrn_measured_fraction_theta_full 1.000
_diffrn_measured_fraction_theta_max 1.000
_diffrn_measurement_device_type 'Rigaku R-AXIS RAPID'
_diffrn_measurement_method \w
_diffrn_radiation_type 'Cu K\a'
_diffrn_radiation_wavelength 1.54187
_diffrn_reflns_av_R_equivalents 0.0417
_diffrn_reflns_laue_measured_fraction_full 1.000
_diffrn_reflns_laue_measured_fraction_max 1.000
_diffrn_reflns_limit_h_max 30
_diffrn_reflns_limit_h_min -30
_diffrn_reflns_limit_k_max 16
_diffrn_reflns_limit_k_min -16
_diffrn_reflns_limit_l_max 21
_diffrn_reflns_limit_l_min -21
_diffrn_reflns_number 61033
_diffrn_reflns_point_group_measured_fraction_full 1.000
_diffrn_reflns_point_group_measured_fraction_max 1.000
_diffrn_reflns_theta_full 67.687
_diffrn_reflns_theta_max 68.240
_diffrn_reflns_theta_min 3.498
_diffrn_standards_number 0
_exptl_absorpt_coefficient_mu 0.573
_exptl_absorpt_correction_T_max 0.934
_exptl_absorpt_correction_T_min 0.770
_exptl_absorpt_correction_type multi-scan
_exptl_absorpt_process_details 'ABSCOR (Rigaku, 1995)'
_exptl_crystal_colour colorless
_exptl_crystal_density_diffrn 1.191
_exptl_crystal_density_method 'not measured'
_exptl_crystal_description prism
_exptl_crystal_F_000 2304.00
_exptl_crystal_size_max 0.200
_exptl_crystal_size_mid 0.120
_exptl_crystal_size_min 0.120
_refine_diff_density_max 0.25
_refine_diff_density_min -0.17
_refine_ls_extinction_method none
_refine_ls_goodness_of_fit_ref 1.016
_refine_ls_hydrogen_treatment constr
_refine_ls_number_parameters 362
_refine_ls_number_reflns 5469
_refine_ls_number_restraints 0
_refine_ls_R_factor_all 0.0651
_refine_ls_R_factor_gt 0.0444
_refine_ls_shift/su_max 0.000
_refine_ls_structure_factor_coef Fsqd
_refine_ls_weighting_details 'w = 1/[\s^2^(Fo^2^)+(0.0427P)^2^+2.2917P] where P=(Fo^2^+2Fc^2^)/3'
_refine_ls_weighting_scheme calc
_refine_ls_wR_factor_gt 0.0938
_refine_ls_wR_factor_ref 0.1018
_reflns_number_gt 4189
_reflns_number_total 5469
_reflns_threshold_expression F^2^>2.0\s(F^2^)
_cod_data_source_file c5ob01002k2.cif
_cod_data_source_block yt1412e
_cod_depositor_comments
;
The following automatic conversions were performed:

'_chemical_melting_point' value '300--301' was changed to '300.5(5)'
- the average value was taken and precision was estimated.

Automatic conversion script
Id: cif_fix_values 3271 2015-04-21 07:52:19Z andrius 

 Adding full bibliography for 7154615--7154617.cif.
;
_cod_database_code 7154616
_shelxl_res_file
;
TITL yt1412e
CELL  1.54187 25.27180 13.48590 17.49720 90.00000 90.00000 90.00000
ZERR  8 0.00054 0.00029 0.00039 0.00000 0.00000 0.00000
LATT 1
SYMM .50-X,    +Y, .50+Z
SYMM    +X, .50-Y, .50+Z
SYMM .50-X, .50-Y,    +Z
SFAC C H O
UNIT 296 336 24
L.S. 20
FMAP 2
PLAN -21
WPDB -2
HTAB
BOND $H
CONF
LIST 4
TEMP -150.0
ACTA
SIZE 0.200 0.120 0.120
WGHT    0.042700    2.291700
FVAR       0.23901
O1    3    0.268235    0.619283    0.397318    11.00000    0.02291    0.02778 =
         0.03217   -0.00122   -0.00133    0.00036
O2    3    0.242185    0.512565    0.224978    11.00000    0.02571    0.03006 =
         0.02789   -0.00069    0.00030    0.00127
O3    3    0.343480    0.571946    0.282542    11.00000    0.02830    0.02788 =
         0.04592    0.00746    0.00621    0.00003
AFIX 147
H3    2    0.315599    0.602508    0.293867    11.00000   -1.20000
AFIX   0
C1    1    0.216359    0.625028    0.503339    11.00000    0.02930    0.02222 =
         0.03044   -0.00129   -0.00350   -0.00104
C2    1    0.217713    0.636314    0.424363    11.00000    0.02258    0.02000 =
         0.03330   -0.00224    0.00090   -0.00218
C3    1    0.174043    0.659255    0.380337    11.00000    0.02561    0.01977 =
         0.02923   -0.00121   -0.00209   -0.00226
C4    1    0.352372    0.470564    0.395511    11.00000    0.01745    0.02941 =
         0.03515   -0.00436   -0.00151   -0.00109
C5    1    0.187866    0.514477    0.218017    11.00000    0.02474    0.03039 =
         0.02086    0.00370   -0.00106   -0.00135
C6    1    0.343185    0.479133    0.317388    11.00000    0.01811    0.02683 =
         0.03643    0.00455    0.00373    0.00011
C7    1    0.080830    0.490870    0.193278    11.00000    0.02939    0.03692 =
         0.02031    0.00651   -0.00307   -0.00453
C8    1    0.170310    0.434210    0.174337    11.00000    0.03402    0.03068 =
         0.02025    0.00303   -0.00031   -0.00029
C9    1    0.347598    0.290549    0.384466    11.00000    0.01907    0.02673 =
         0.02850   -0.00108    0.00205    0.00199
C10   1    0.168578    0.636003    0.541743    11.00000    0.03539    0.02808 =
         0.02647   -0.00004    0.00011   -0.00042
AFIX  43
H10   2    0.167032    0.628747    0.595702    11.00000   -1.20000
AFIX   0
C11   1    0.126795    0.669358    0.420905    11.00000    0.02472    0.02408 =
         0.03179   -0.00079   -0.00219   -0.00082
AFIX  43
H11   2    0.095560    0.684942    0.393185    11.00000   -1.20000
AFIX   0
C12   1    0.334279    0.395809    0.272713    11.00000    0.02022    0.03327 =
         0.02727    0.00100    0.00359    0.00180
C13   1    0.258876    0.428377    0.185687    11.00000    0.03497    0.03033 =
         0.02161    0.00154    0.00372    0.00535
C14   1    0.122927    0.657776    0.500237    11.00000    0.02888    0.02430 =
         0.03292   -0.00127    0.00180   -0.00071
C15   1    0.337109    0.303011    0.306598    11.00000    0.02254    0.02737 =
         0.02897   -0.00369    0.00295    0.00006
AFIX  43
H15   2    0.331729    0.245871    0.275810    11.00000   -1.20000
AFIX   0
C16   1    0.101276    0.570962    0.235269    11.00000    0.02784    0.03207 =
         0.02261    0.00498    0.00028    0.00084
AFIX  43
H16   2    0.076999    0.617877    0.255537    11.00000   -1.20000
AFIX   0
C17   1    0.217774    0.380983    0.154119    11.00000    0.03893    0.03213 =
         0.02360   -0.00046   -0.00090    0.00232
AFIX  43
H17   2    0.219563    0.322651    0.123788    11.00000   -1.20000
AFIX   0
C18   1    0.298629    0.595820    0.461714    11.00000    0.02657    0.02343 =
         0.03589   -0.00377   -0.00896   -0.00091
C19   1    0.353747    0.562953    0.444929    11.00000    0.02440    0.02859 =
         0.04070   -0.00534   -0.00633   -0.00075
AFIX  23
H19A  2    0.372550    0.548611    0.493319    11.00000   -1.20000
H19B  2    0.373065    0.616407    0.417994    11.00000   -1.20000
AFIX   0
C20   1    0.354522    0.376218    0.427794    11.00000    0.02034    0.03296 =
         0.02766   -0.00170   -0.00213    0.00235
AFIX  43
H20   2    0.360917    0.370113    0.481090    11.00000   -1.20000
AFIX   0
C21   1    0.175883    0.672983    0.294297    11.00000    0.02562    0.02553 =
         0.02979    0.00209   -0.00024   -0.00026
AFIX  23
H21A  2    0.155022    0.732593    0.280781    11.00000   -1.20000
H21B  2    0.212992    0.685387    0.278893    11.00000   -1.20000
AFIX   0
C22   1    0.269705    0.599720    0.525564    11.00000    0.03138    0.02733 =
         0.03075   -0.00339   -0.00775    0.00163
AFIX  43
H22   2    0.281940    0.588034    0.576106    11.00000   -1.20000
AFIX   0
C23   1    0.020906    0.477449    0.180757    11.00000    0.03019    0.04766 =
         0.02906    0.00238   -0.00434   -0.00855
C24   1    0.116183    0.422747    0.161754    11.00000    0.03645    0.03480 =
         0.02003    0.00021   -0.00399   -0.00590
AFIX  43
H24   2    0.103461    0.368931    0.131925    11.00000   -1.20000
AFIX   0
C25   1    0.316884    0.407745    0.190219    11.00000    0.03319    0.03482 =
         0.02806    0.00186    0.00509    0.00490
AFIX  23
H25A  2    0.336699    0.463025    0.166407    11.00000   -1.20000
H25B  2    0.325069    0.346385    0.161497    11.00000   -1.20000
AFIX   0
C26   1    0.154942    0.585732    0.248969    11.00000    0.02869    0.02652 =
         0.02074    0.00533   -0.00029   -0.00133
C27   1    0.349663    0.185762    0.417954    11.00000    0.03082    0.02834 =
         0.02941    0.00135    0.00121    0.00447
C28   1    0.393889    0.126880    0.378888    11.00000    0.03861    0.03262 =
         0.02751   -0.00228   -0.00259    0.01086
AFIX  33
H28A  2    0.387730    0.125657    0.323598    11.00000   -1.20000
H28B  2    0.428045    0.158440    0.389450    11.00000   -1.20000
H28C  2    0.394181    0.058875    0.398626    11.00000   -1.20000
AFIX   0
C29   1    0.069589    0.666336    0.541840    11.00000    0.02985    0.03340 =
         0.03392   -0.00046    0.00431    0.00189
C30   1    0.296559    0.132581    0.403467    11.00000    0.04121    0.02924 =
         0.06848    0.01319    0.00420   -0.00146
AFIX  33
H30A  2    0.289258    0.131305    0.348469    11.00000   -1.20000
H30B  2    0.298577    0.064513    0.422859    11.00000   -1.20000
H30C  2    0.268107    0.168142    0.429869    11.00000   -1.20000
AFIX   0
C31   1    0.360027    0.186694    0.503746    11.00000    0.06695    0.03793 =
         0.02821    0.00364    0.00858    0.01700
AFIX  33
H31A  2    0.361049    0.118425    0.522881    11.00000   -1.20000
H31B  2    0.394022    0.219066    0.513922    11.00000   -1.20000
H31C  2    0.331675    0.223190    0.529608    11.00000   -1.20000
AFIX   0
C32   1   -0.011922    0.552711    0.225768    11.00000    0.02552    0.06860 =
         0.04782   -0.00670   -0.00179   -0.00794
AFIX  33
H32A  2   -0.004310    0.545835    0.280431    11.00000   -1.20000
H32B  2   -0.002856    0.619945    0.209029    11.00000   -1.20000
H32C  2   -0.049636    0.540582    0.216688    11.00000   -1.20000
AFIX   0
C33   1    0.052700    0.563060    0.568859    11.00000    0.03383    0.04161 =
         0.05483    0.00473    0.01088   -0.00112
AFIX  33
H33A  2    0.080205    0.535226    0.602003    11.00000   -1.20000
H33B  2    0.019441    0.568093    0.597398    11.00000   -1.20000
H33C  2    0.047645    0.519776    0.524466    11.00000   -1.20000
AFIX   0
C34   1    0.004016    0.372879    0.206318    11.00000    0.04049    0.06007 =
         0.04409    0.01058   -0.00575   -0.01858
AFIX  33
H34A  2    0.024559    0.323206    0.178195    11.00000   -1.20000
H34B  2    0.010481    0.365361    0.261239    11.00000   -1.20000
H34C  2   -0.033742    0.363514    0.195790    11.00000   -1.20000
AFIX   0
C35   1    0.026304    0.708489    0.490331    11.00000    0.03392    0.06754 =
         0.05056    0.01529    0.01247    0.01426
AFIX  33
H35A  2    0.022056    0.665830    0.445405    11.00000   -1.20000
H35B  2   -0.007124    0.711253    0.518641    11.00000   -1.20000
H35C  2    0.036202    0.775435    0.473892    11.00000   -1.20000
AFIX   0
C36   1    0.008571    0.489148    0.095603    11.00000    0.03601    0.05916 =
         0.03503    0.00450   -0.01013   -0.00902
AFIX  33
H36A  2    0.029429    0.441201    0.066212    11.00000   -1.20000
H36B  2   -0.029196    0.477185    0.086863    11.00000   -1.20000
H36C  2    0.017583    0.556549    0.079204    11.00000   -1.20000
AFIX   0
C37   1    0.075323    0.734352    0.611372    11.00000    0.04782    0.05396 =
         0.05549   -0.01764    0.01420    0.00178
AFIX  33
H37A  2    0.102986    0.708434    0.645161    11.00000   -1.20000
H37B  2    0.084990    0.801177    0.594365    11.00000   -1.20000
H37C  2    0.041665    0.736995    0.639114    11.00000   -1.20000
AFIX   0
HKLF 4
 
REM  yt1412e
REM R1 =  0.0444 for    4189 Fo > 4sig(Fo)  and  0.0651 for all    5469 data
REM    362 parameters refined using      0 restraints
 
END  
     
WGHT      0.0424      2.3015 

REM Instructions for potential hydrogen bonds
HTAB O3 O1

REM Highest difference peak  0.254,  deepest hole -0.166,  1-sigma level  0.051
Q1    1   0.3290  0.4797  0.3665  11.00000  0.05    0.25
Q2    1   0.0507  0.4816  0.1869  11.00000  0.05    0.25
Q3    1   0.3594  0.1815  0.4567  11.00000  0.05    0.22
Q4    1   0.3267  0.4005  0.2361  11.00000  0.05    0.22
Q5    1   0.3285  0.1692  0.4066  11.00000  0.05    0.22
Q6    1   0.0946  0.6625  0.5154  11.00000  0.05    0.22
Q7    1   0.3478  0.1270  0.3875  11.00000  0.05    0.20
Q8    1   0.3652  0.4799  0.3577  11.00000  0.05    0.20
Q9    1   0.2405  0.3775  0.1905  11.00000  0.05    0.20
Q10   1   0.0127  0.5000  0.1417  11.00000  0.05    0.20
Q11   1   0.1900  0.4028  0.1651  11.00000  0.05    0.20
Q12   1   0.1770  0.4815  0.1824  11.00000  0.05    0.20
Q13   1   0.2206  0.6616  0.4699  11.00000  0.05    0.20
Q14   1   0.1695  0.5357  0.2555  11.00000  0.05    0.19
Q15   1   0.1768  0.4600  0.2049  11.00000  0.05    0.19
Q16   1   0.3314  0.1188  0.4432  11.00000  0.05    0.19
Q17   1   0.1979  0.6651  0.3998  11.00000  0.05    0.19
Q18   1   0.3553  0.5179  0.4142  11.00000  0.05    0.19
Q19   1   0.3479  0.2338  0.4043  11.00000  0.05    0.19
Q20   1   0.1690  0.6403  0.3407  11.00000  0.05    0.19
Q21   1   0.1791  0.5639  0.2085  11.00000  0.05    0.19
;

loop_
_symmetry_equiv_pos_site_id
_space_group_symop_operation_xyz
1 +X,+Y,+Z
2 1/2-X,+Y,1/2+Z
3 +X,1/2-Y,1/2+Z
4 1/2-X,1/2-Y,+Z
5 -X,-Y,-Z
6 1/2+X,-Y,1/2-Z
7 -X,1/2+Y,1/2-Z
8 1/2+X,1/2+Y,-Z

loop_
_atom_site_label
_atom_site_type_symbol
_atom_site_fract_x
_atom_site_fract_y
_atom_site_fract_z
_atom_site_U_iso_or_equiv
_atom_site_adp_type
_atom_site_occupancy
_atom_site_site_symmetry_multiplicity
_atom_site_calc_flag
_atom_site_refinement_flags
O1 O 0.26823(4) 0.61928(8) 0.39732(6) 0.0276(3) Uani 1 8 d .
O2 O 0.24219(4) 0.51256(8) 0.22498(6) 0.0279(3) Uani 1 8 d .
O3 O 0.34348(4) 0.57195(8) 0.28254(7) 0.0340(3) Uani 1 8 d .
C1 C 0.21636(6) 0.62503(12) 0.50334(9) 0.0273(4) Uani 1 8 d .
C2 C 0.21771(6) 0.63631(11) 0.42436(9) 0.0253(3) Uani 1 8 d .
C3 C 0.17404(6) 0.65925(11) 0.38034(9) 0.0249(3) Uani 1 8 d .
C4 C 0.35237(6) 0.47056(12) 0.39551(10) 0.0273(4) Uani 1 8 d .
C5 C 0.18787(6) 0.51448(12) 0.21802(9) 0.0253(3) Uani 1 8 d .
C6 C 0.34319(6) 0.47913(12) 0.31739(10) 0.0271(4) Uani 1 8 d .
C7 C 0.08083(6) 0.49087(13) 0.19328(9) 0.0289(4) Uani 1 8 d .
C8 C 0.17031(7) 0.43421(12) 0.17434(9) 0.0283(4) Uani 1 8 d .
C9 C 0.34760(6) 0.29055(12) 0.38447(9) 0.0248(3) Uani 1 8 d .
C10 C 0.16858(7) 0.63600(12) 0.54174(10) 0.0300(4) Uani 1 8 d .
C11 C 0.12679(6) 0.66936(11) 0.42090(9) 0.0269(4) Uani 1 8 d .
C12 C 0.33428(6) 0.39581(12) 0.27271(9) 0.0269(4) Uani 1 8 d .
C13 C 0.25888(7) 0.42838(12) 0.18569(9) 0.0290(4) Uani 1 8 d .
C14 C 0.12293(6) 0.65778(12) 0.50024(10) 0.0287(4) Uani 1 8 d .
C15 C 0.33711(6) 0.30301(12) 0.30660(9) 0.0263(4) Uani 1 8 d .
C16 C 0.10128(6) 0.57096(12) 0.23527(9) 0.0275(4) Uani 1 8 d .
C17 C 0.21777(7) 0.38098(13) 0.15412(9) 0.0316(4) Uani 1 8 d .
C18 C 0.29863(6) 0.59582(12) 0.46171(10) 0.0286(4) Uani 1 8 d .
C19 C 0.35375(6) 0.56295(12) 0.44493(10) 0.0312(4) Uani 1 8 d .
C20 C 0.35452(6) 0.37622(12) 0.42779(9) 0.0270(4) Uani 1 8 d .
C21 C 0.17588(6) 0.67298(12) 0.29430(9) 0.0270(4) Uani 1 8 d .
C22 C 0.26971(6) 0.59972(12) 0.52556(10) 0.0298(4) Uani 1 8 d .
C23 C 0.02091(7) 0.47745(14) 0.18076(10) 0.0356(4) Uani 1 8 d .
C24 C 0.11618(7) 0.42275(13) 0.16175(9) 0.0304(4) Uani 1 8 d .
C25 C 0.31688(7) 0.40775(13) 0.19022(9) 0.0320(4) Uani 1 8 d .
C26 C 0.15494(6) 0.58573(12) 0.24897(9) 0.0253(4) Uani 1 8 d .
C27 C 0.34966(7) 0.18576(12) 0.41795(9) 0.0295(4) Uani 1 8 d .
C28 C 0.39389(7) 0.12688(12) 0.37889(10) 0.0329(4) Uani 1 8 d .
C29 C 0.06959(7) 0.66634(13) 0.54184(10) 0.0324(4) Uani 1 8 d .
C30 C 0.29656(7) 0.13258(13) 0.40347(13) 0.0463(5) Uani 1 8 d .
C31 C 0.36003(8) 0.18669(14) 0.50375(10) 0.0444(5) Uani 1 8 d .
C32 C -0.01192(7) 0.55271(16) 0.22577(12) 0.0473(5) Uani 1 8 d .
C33 C 0.05270(7) 0.56306(14) 0.56886(12) 0.0434(5) Uani 1 8 d .
C34 C 0.00402(8) 0.37288(15) 0.20632(12) 0.0482(5) Uani 1 8 d .
C35 C 0.02630(7) 0.70849(17) 0.49033(12) 0.0507(5) Uani 1 8 d .
C36 C 0.00857(7) 0.48915(16) 0.09560(10) 0.0434(5) Uani 1 8 d .
C37 C 0.07532(8) 0.73435(16) 0.61137(12) 0.0524(5) Uani 1 8 d .
H3 H 0.3156 0.60251 0.29387 0.0408 Uiso 1 8 calc R
H10 H 0.16703 0.62875 0.5957 0.0360 Uiso 1 8 calc R
H11 H 0.09556 0.68494 0.39319 0.0322 Uiso 1 8 calc R
H15 H 0.33173 0.24587 0.27581 0.0315 Uiso 1 8 calc R
H16 H 0.077 0.61788 0.25554 0.0330 Uiso 1 8 calc R
H17 H 0.21956 0.32265 0.12379 0.0379 Uiso 1 8 calc R
H19A H 0.37255 0.54861 0.49332 0.0375 Uiso 1 8 calc R
H19B H 0.37307 0.61641 0.41799 0.0375 Uiso 1 8 calc R
H20 H 0.36092 0.37011 0.48109 0.0324 Uiso 1 8 calc R
H21A H 0.15502 0.73259 0.28078 0.0324 Uiso 1 8 calc R
H21B H 0.21299 0.68539 0.27889 0.0324 Uiso 1 8 calc R
H22 H 0.28194 0.58803 0.57611 0.0358 Uiso 1 8 calc R
H24 H 0.10346 0.36893 0.13193 0.0365 Uiso 1 8 calc R
H25A H 0.3367 0.46303 0.16641 0.0384 Uiso 1 8 calc R
H25B H 0.32507 0.34638 0.1615 0.0384 Uiso 1 8 calc R
H28A H 0.38773 0.12566 0.3236 0.0395 Uiso 1 8 calc R
H28B H 0.42804 0.15844 0.38945 0.0395 Uiso 1 8 calc R
H28C H 0.39418 0.05888 0.39863 0.0395 Uiso 1 8 calc R
H30A H 0.28926 0.1313 0.34847 0.0556 Uiso 1 8 calc R
H30B H 0.29858 0.06451 0.42286 0.0556 Uiso 1 8 calc R
H30C H 0.26811 0.16814 0.42987 0.0556 Uiso 1 8 calc R
H31A H 0.36105 0.11842 0.52288 0.0532 Uiso 1 8 calc R
H31B H 0.39402 0.21907 0.51392 0.0532 Uiso 1 8 calc R
H31C H 0.33167 0.22319 0.52961 0.0532 Uiso 1 8 calc R
H32A H -0.00431 0.54584 0.28043 0.0568 Uiso 1 8 calc R
H32B H -0.00286 0.61995 0.20903 0.0568 Uiso 1 8 calc R
H32C H -0.04964 0.54058 0.21669 0.0568 Uiso 1 8 calc R
H33A H 0.08021 0.53523 0.602 0.0521 Uiso 1 8 calc R
H33B H 0.01944 0.56809 0.5974 0.0521 Uiso 1 8 calc R
H33C H 0.04765 0.51978 0.52447 0.0521 Uiso 1 8 calc R
H34A H 0.02456 0.32321 0.17819 0.0579 Uiso 1 8 calc R
H34B H 0.01048 0.36536 0.26124 0.0579 Uiso 1 8 calc R
H34C H -0.03374 0.36351 0.19579 0.0579 Uiso 1 8 calc R
H35A H 0.02206 0.66583 0.44541 0.0608 Uiso 1 8 calc R
H35B H -0.00712 0.71125 0.51864 0.0608 Uiso 1 8 calc R
H35C H 0.0362 0.77543 0.47389 0.0608 Uiso 1 8 calc R
H36A H 0.02943 0.4412 0.06621 0.0521 Uiso 1 8 calc R
H36B H -0.0292 0.47719 0.08686 0.0521 Uiso 1 8 calc R
H36C H 0.01758 0.55655 0.0792 0.0521 Uiso 1 8 calc R
H37A H 0.10299 0.70843 0.64516 0.0629 Uiso 1 8 calc R
H37B H 0.08499 0.80118 0.59436 0.0629 Uiso 1 8 calc R
H37C H 0.04167 0.737 0.63911 0.0629 Uiso 1 8 calc R

loop_
_atom_site_aniso_label
_atom_site_aniso_U_11
_atom_site_aniso_U_22
_atom_site_aniso_U_33
_atom_site_aniso_U_12
_atom_site_aniso_U_13
_atom_site_aniso_U_23
O1 0.0229(6) 0.0278(6) 0.0322(6) 0.0004(5) -0.0013(5) -0.0012(5)
O2 0.0257(6) 0.0301(6) 0.0279(6) 0.0013(5) 0.0003(5) -0.0007(5)
O3 0.0283(6) 0.0279(6) 0.0459(8) 0.0000(5) 0.0062(6) 0.0075(6)
C1 0.0293(9) 0.0222(8) 0.0304(9) -0.0010(7) -0.0035(7) -0.0013(7)
C2 0.0226(8) 0.0200(8) 0.0333(9) -0.0022(6) 0.0009(7) -0.0022(7)
C3 0.0256(8) 0.0198(8) 0.0292(9) -0.0023(6) -0.0021(7) -0.0012(7)
C4 0.0175(8) 0.0294(9) 0.0352(10) -0.0011(7) -0.0015(7) -0.0044(7)
C5 0.0247(8) 0.0304(9) 0.0209(8) -0.0014(7) -0.0011(7) 0.0037(7)
C6 0.0181(8) 0.0268(9) 0.0364(10) 0.0001(7) 0.0037(7) 0.0046(7)
C7 0.0294(9) 0.0369(10) 0.0203(8) -0.0045(7) -0.0031(7) 0.0065(7)
C8 0.0340(9) 0.0307(9) 0.0203(8) -0.0003(7) -0.0003(7) 0.0030(7)
C9 0.0191(8) 0.0267(8) 0.0285(9) 0.0020(7) 0.0021(7) -0.0011(7)
C10 0.0354(10) 0.0281(9) 0.0265(9) -0.0004(7) 0.0001(7) -0.0000(7)
C11 0.0247(9) 0.0241(8) 0.0318(9) -0.0008(7) -0.0022(7) -0.0008(7)
C12 0.0202(8) 0.0333(9) 0.0273(9) 0.0018(7) 0.0036(7) 0.0010(7)
C13 0.0350(10) 0.0303(9) 0.0216(8) 0.0053(8) 0.0037(7) 0.0015(7)
C14 0.0289(9) 0.0243(9) 0.0329(10) -0.0007(7) 0.0018(7) -0.0013(7)
C15 0.0225(8) 0.0274(9) 0.0290(9) 0.0001(7) 0.0029(7) -0.0037(7)
C16 0.0278(9) 0.0321(9) 0.0226(8) 0.0008(7) 0.0003(7) 0.0050(7)
C17 0.0389(10) 0.0321(10) 0.0236(9) 0.0023(8) -0.0009(8) -0.0005(7)
C18 0.0266(9) 0.0234(8) 0.0359(10) -0.0009(7) -0.0090(7) -0.0038(7)
C19 0.0244(9) 0.0286(9) 0.0407(10) -0.0008(7) -0.0063(7) -0.0053(8)
C20 0.0203(8) 0.0330(10) 0.0277(9) 0.0024(7) -0.0021(7) -0.0017(7)
C21 0.0256(8) 0.0255(9) 0.0298(9) -0.0003(7) -0.0002(7) 0.0021(7)
C22 0.0314(9) 0.0273(9) 0.0308(9) 0.0016(7) -0.0077(7) -0.0034(7)
C23 0.0302(10) 0.0477(11) 0.0291(10) -0.0086(8) -0.0043(8) 0.0024(8)
C24 0.0365(10) 0.0348(10) 0.0200(8) -0.0059(8) -0.0040(7) 0.0002(7)
C25 0.0332(9) 0.0348(10) 0.0281(9) 0.0049(8) 0.0051(8) 0.0019(7)
C26 0.0287(9) 0.0265(9) 0.0207(8) -0.0013(7) -0.0003(7) 0.0053(7)
C27 0.0308(9) 0.0283(9) 0.0294(9) 0.0045(7) 0.0012(7) 0.0014(7)
C28 0.0386(10) 0.0326(10) 0.0275(9) 0.0109(8) -0.0026(8) -0.0023(8)
C29 0.0299(9) 0.0334(10) 0.0339(10) 0.0019(8) 0.0043(8) -0.0005(8)
C30 0.0412(11) 0.0292(10) 0.0685(14) -0.0015(8) 0.0042(10) 0.0132(10)
C31 0.0669(14) 0.0379(11) 0.0282(10) 0.0170(10) 0.0086(9) 0.0036(8)
C32 0.0255(9) 0.0686(14) 0.0478(12) -0.0079(9) -0.0018(8) -0.0067(11)
C33 0.0338(10) 0.0416(11) 0.0548(12) -0.0011(9) 0.0109(9) 0.0047(10)
C34 0.0405(11) 0.0601(14) 0.0441(12) -0.0186(10) -0.0057(9) 0.0106(10)
C35 0.0339(11) 0.0675(15) 0.0506(13) 0.0143(10) 0.0125(9) 0.0153(11)
C36 0.0360(11) 0.0592(13) 0.0350(11) -0.0090(9) -0.0101(8) 0.0045(9)
C37 0.0478(12) 0.0540(13) 0.0555(13) 0.0018(10) 0.0142(10) -0.0176(11)

loop_
_atom_type_symbol
_atom_type_description
_atom_type_scat_dispersion_real
_atom_type_scat_dispersion_imag
_atom_type_scat_source
C C 0.0181 0.0091
;
International Tables for Crystallography
(Vol. C, Tables 4.2.6.8 and 6.1.1.4)
;
H H 0.0000 0.0000
;
International Tables for Crystallography
(Vol. C, Table 6.1.1.4)
;
O O 0.0492 0.0322
;
International Tables for Crystallography
(Vol. C, Tables 4.2.6.8 and 6.1.1.4)
;

loop_
_geom_angle_atom_site_label_1
_geom_angle_atom_site_label_2
_geom_angle_atom_site_label_3
_geom_angle
_geom_angle_publ_flag
C2 O1 C18 105.62(12) yes
C5 O2 C13 105.86(12) yes
C2 C1 C10 119.35(15) yes
C2 C1 C22 105.69(14) yes
C10 C1 C22 134.93(15) yes
O1 C2 C1 110.18(13) yes
O1 C2 C3 125.81(14) yes
C1 C2 C3 124.00(14) yes
C2 C3 C11 114.96(14) yes
C2 C3 C21 123.79(14) yes
C11 C3 C21 121.25(14) yes
C6 C4 C19 119.71(15) yes
C6 C4 C20 118.73(15) yes
C19 C4 C20 121.20(15) yes
O2 C5 C8 110.49(14) yes
O2 C5 C26 125.33(14) yes
C8 C5 C26 124.18(15) yes
O3 C6 C4 120.27(14) yes
O3 C6 C12 118.83(15) yes
C4 C6 C12 120.89(15) yes
C16 C7 C23 121.75(14) yes
C16 C7 C24 118.52(14) yes
C23 C7 C24 119.72(15) yes
C5 C8 C17 104.81(15) yes
C5 C8 C24 118.94(15) yes
C17 C8 C24 136.24(16) yes
C15 C9 C20 117.03(15) yes
C15 C9 C27 119.36(14) yes
C20 C9 C27 123.59(14) yes
C1 C10 C14 119.31(16) yes
C3 C11 C14 123.56(14) yes
C6 C12 C15 118.79(15) yes
C6 C12 C25 119.81(15) yes
C15 C12 C25 121.16(14) yes
O2 C13 C17 110.97(15) yes
O2 C13 C25 115.01(14) yes
C17 C13 C25 133.96(16) yes
C10 C14 C11 118.82(15) yes
C10 C14 C29 119.67(15) yes
C11 C14 C29 121.49(14) yes
C9 C15 C12 122.34(15) yes
C7 C16 C26 123.97(15) yes
C8 C17 C13 107.85(15) yes
O1 C18 C19 114.93(14) yes
O1 C18 C22 111.34(13) yes
C19 C18 C22 133.43(16) yes
C4 C19 C18 109.57(13) yes
C4 C20 C9 122.14(15) yes
C3 C21 C26 114.46(13) yes
C1 C22 C18 107.15(15) yes
C7 C23 C32 112.46(15) yes
C7 C23 C34 109.80(15) yes
C7 C23 C36 109.06(14) yes
C32 C23 C34 107.93(15) yes
C32 C23 C36 108.81(15) yes
C34 C23 C36 108.71(16) yes
C7 C24 C8 119.53(15) yes
C12 C25 C13 110.76(13) yes
C5 C26 C16 114.83(14) yes
C5 C26 C21 122.35(14) yes
C16 C26 C21 122.82(14) yes
C9 C27 C28 109.43(13) yes
C9 C27 C30 109.68(14) yes
C9 C27 C31 112.04(14) yes
C28 C27 C30 108.69(14) yes
C28 C27 C31 108.56(14) yes
C30 C27 C31 108.37(15) yes
C14 C29 C33 108.81(14) yes
C14 C29 C35 112.14(15) yes
C14 C29 C37 109.79(15) yes
C33 C29 C35 108.72(15) yes
C33 C29 C37 109.03(15) yes
C35 C29 C37 108.29(16) yes
C6 O3 H3 109.470 no
C1 C10 H10 120.355 no
C14 C10 H10 120.337 no
C3 C11 H11 118.226 no
C14 C11 H11 118.218 no
C9 C15 H15 118.834 no
C12 C15 H15 118.827 no
C7 C16 H16 118.014 no
C26 C16 H16 118.020 no
C8 C17 H17 126.081 no
C13 C17 H17 126.071 no
C4 C19 H19A 109.761 no
C4 C19 H19B 109.756 no
C18 C19 H19A 109.757 no
C18 C19 H19B 109.753 no
H19A C19 H19B 108.225 no
C4 C20 H20 118.935 no
C9 C20 H20 118.922 no
C3 C21 H21A 108.652 no
C3 C21 H21B 108.652 no
C26 C21 H21A 108.643 no
C26 C21 H21B 108.644 no
H21A C21 H21B 107.581 no
C1 C22 H22 126.410 no
C18 C22 H22 126.438 no
C7 C24 H24 120.240 no
C8 C24 H24 120.233 no
C12 C25 H25A 109.484 no
C12 C25 H25B 109.480 no
C13 C25 H25A 109.500 no
C13 C25 H25B 109.501 no
H25A C25 H25B 108.065 no
C27 C28 H28A 109.462 no
C27 C28 H28B 109.473 no
C27 C28 H28C 109.466 no
H28A C28 H28B 109.472 no
H28A C28 H28C 109.476 no
H28B C28 H28C 109.477 no
C27 C30 H30A 109.466 no
C27 C30 H30B 109.472 no
C27 C30 H30C 109.472 no
H30A C30 H30B 109.467 no
H30A C30 H30C 109.474 no
H30B C30 H30C 109.477 no
C27 C31 H31A 109.466 no
C27 C31 H31B 109.469 no
C27 C31 H31C 109.459 no
H31A C31 H31B 109.486 no
H31A C31 H31C 109.474 no
H31B C31 H31C 109.473 no
C23 C32 H32A 109.475 no
C23 C32 H32B 109.476 no
C23 C32 H32C 109.475 no
H32A C32 H32B 109.470 no
H32A C32 H32C 109.469 no
H32B C32 H32C 109.463 no
C29 C33 H33A 109.464 no
C29 C33 H33B 109.473 no
C29 C33 H33C 109.469 no
H33A C33 H33B 109.478 no
H33A C33 H33C 109.467 no
H33B C33 H33C 109.475 no
C23 C34 H34A 109.469 no
C23 C34 H34B 109.476 no
C23 C34 H34C 109.475 no
H34A C34 H34B 109.482 no
H34A C34 H34C 109.462 no
H34B C34 H34C 109.463 no
C29 C35 H35A 109.461 no
C29 C35 H35B 109.467 no
C29 C35 H35C 109.465 no
H35A C35 H35B 109.484 no
H35A C35 H35C 109.471 no
H35B C35 H35C 109.480 no
C23 C36 H36A 109.464 no
C23 C36 H36B 109.475 no
C23 C36 H36C 109.472 no
H36A C36 H36B 109.477 no
H36A C36 H36C 109.473 no
H36B C36 H36C 109.466 no
C29 C37 H37A 109.468 no
C29 C37 H37B 109.468 no
C29 C37 H37C 109.483 no
H37A C37 H37B 109.465 no
H37A C37 H37C 109.475 no
H37B C37 H37C 109.469 no

loop_
_geom_bond_atom_site_label_1
_geom_bond_atom_site_label_2
_geom_bond_distance
_geom_bond_publ_flag
O1 C2 1.3808(18) yes
O1 C18 1.400(2) yes
O2 C5 1.3784(18) yes
O2 C13 1.3926(19) yes
O3 C6 1.392(2) yes
C1 C2 1.391(2) yes
C1 C10 1.390(2) yes
C1 C22 1.444(2) yes
C2 C3 1.381(2) yes
C3 C11 1.396(2) yes
C3 C21 1.518(2) yes
C4 C6 1.391(2) yes
C4 C19 1.517(2) yes
C4 C20 1.393(2) yes
C5 C8 1.397(2) yes
C5 C26 1.382(2) yes
C6 C12 1.387(2) yes
C7 C16 1.405(2) yes
C7 C23 1.541(2) yes
C7 C24 1.395(2) yes
C8 C17 1.442(2) yes
C8 C24 1.394(2) yes
C9 C15 1.398(2) yes
C9 C20 1.393(2) yes
C9 C27 1.531(2) yes
C10 C14 1.394(2) yes
C11 C14 1.400(2) yes
C12 C15 1.387(2) yes
C12 C25 1.517(2) yes
C13 C17 1.339(2) yes
C13 C25 1.494(2) yes
C14 C29 1.536(2) yes
C16 C26 1.391(2) yes
C18 C19 1.491(2) yes
C18 C22 1.336(2) yes
C21 C26 1.514(2) yes
C23 C32 1.529(3) yes
C23 C34 1.540(3) yes
C23 C36 1.531(2) yes
C27 C28 1.532(2) yes
C27 C30 1.543(2) yes
C27 C31 1.524(2) yes
C29 C33 1.532(3) yes
C29 C35 1.527(3) yes
C29 C37 1.530(3) yes
O3 H3 0.840 no
C10 H10 0.950 no
C11 H11 0.950 no
C15 H15 0.950 no
C16 H16 0.950 no
C17 H17 0.950 no
C19 H19A 0.990 no
C19 H19B 0.990 no
C20 H20 0.950 no
C21 H21A 0.990 no
C21 H21B 0.990 no
C22 H22 0.950 no
C24 H24 0.950 no
C25 H25A 0.990 no
C25 H25B 0.990 no
C28 H28A 0.980 no
C28 H28B 0.980 no
C28 H28C 0.980 no
C30 H30A 0.980 no
C30 H30B 0.980 no
C30 H30C 0.980 no
C31 H31A 0.980 no
C31 H31B 0.980 no
C31 H31C 0.980 no
C32 H32A 0.980 no
C32 H32B 0.980 no
C32 H32C 0.980 no
C33 H33A 0.980 no
C33 H33B 0.980 no
C33 H33C 0.980 no
C34 H34A 0.980 no
C34 H34B 0.980 no
C34 H34C 0.980 no
C35 H35A 0.980 no
C35 H35B 0.980 no
C35 H35C 0.980 no
C36 H36A 0.980 no
C36 H36B 0.980 no
C36 H36C 0.980 no
C37 H37A 0.980 no
C37 H37B 0.980 no
C37 H37C 0.980 no

loop_
_geom_contact_atom_site_label_1
_geom_contact_atom_site_label_2
_geom_contact_distance
_geom_contact_publ_flag
_geom_contact_site_symmetry_2
O1 O2 3.4055(15) no .
O1 O3 2.8385(15) no .
O1 C4 2.9232(19) no .
O1 C6 3.0194(19) no .
O1 C10 3.575(2) no .
O1 C21 3.0365(19) no .
O2 O3 2.8650(15) no .
O2 C6 3.0549(19) no .
O2 C12 2.9313(19) no .
O2 C21 2.9933(19) no .
O2 C24 3.582(2) no .
O3 C13 3.345(2) no .
O3 C18 3.349(2) no .
O3 C19 2.856(2) no .
O3 C25 2.822(2) no .
C1 C11 2.750(2) no .
C2 C14 2.754(2) no .
C2 C19 3.596(2) no .
C2 C26 3.521(2) no .
C3 C5 3.464(2) no .
C3 C10 2.845(2) no .
C3 C16 3.353(2) no .
C3 C18 3.560(2) no .
C3 C22 3.598(2) no .
C4 C15 2.770(2) no .
C4 C22 3.546(2) no .
C5 C7 2.758(2) no .
C5 C25 3.597(2) no .
C6 C9 2.803(2) no .
C6 C13 3.212(2) no .
C6 C18 3.181(2) no .
C8 C16 2.753(2) no .
C10 C33 3.126(3) no .
C10 C37 2.966(3) no .
C11 C16 3.567(2) no .
C11 C26 3.291(2) no .
C11 C33 3.502(3) no .
C11 C35 2.864(2) no .
C12 C20 2.774(2) no .
C13 C15 3.353(2) no .
C13 C26 3.554(2) no .
C15 C28 3.050(2) no .
C15 C30 3.034(3) no .
C16 C32 2.876(2) no .
C16 C36 3.561(2) no .
C17 C26 3.592(2) no .
C18 C20 3.334(2) no .
C20 C31 2.884(2) no .
C24 C26 2.849(2) no .
C24 C34 3.016(3) no .
C24 C36 3.088(3) no .
O1 C2 3.3488(18) no 4_565
O1 C3 3.3373(18) no 4_565
O3 C21 3.4806(19) no 4_565
C2 O1 3.3488(18) no 4_565
C2 C2 3.474(2) no 4_565
C3 O1 3.3373(18) no 4_565
C16 C37 3.468(3) no 3_564
C21 O3 3.4806(19) no 4_565
C36 C36 3.386(2) no 5_565
C37 C16 3.468(3) no 3_565
O1 H3 2.1819 no .
O1 H19A 3.2681 no .
O1 H19B 2.6743 no .
O1 H21B 2.6529 no .
O1 H22 3.1755 no .
O2 H3 2.5231 no .
O2 H17 3.1656 no .
O2 H21B 2.6205 no .
O2 H25A 2.6835 no .
O2 H25B 3.2624 no .
O3 H19B 2.5565 no .
O3 H25A 2.5131 no .
C2 H3 3.3972 no .
C2 H10 3.2617 no .
C2 H11 3.2026 no .
C2 H21A 3.2415 no .
C2 H21B 2.6327 no .
C2 H22 3.1794 no .
C3 H16 3.3307 no .
C4 H3 2.6819 no .
C5 H16 3.1978 no .
C5 H17 3.1705 no .
C5 H21A 3.2476 no .
C5 H21B 2.6172 no .
C5 H24 3.2669 no .
C6 H15 3.2417 no .
C6 H19A 3.3022 no .
C6 H19B 2.6638 no .
C6 H20 3.2506 no .
C6 H25A 2.6557 no .
C6 H25B 3.2946 no .
C7 H32A 2.7394 no .
C7 H32B 2.7531 no .
C7 H32C 3.3895 no .
C7 H34A 2.6841 no .
C7 H34B 2.7276 no .
C7 H34C 3.3668 no .
C7 H36A 2.6607 no .
C7 H36B 3.3516 no .
C7 H36C 2.7063 no .
C9 H28A 2.6660 no .
C9 H28B 2.7045 no .
C9 H28C 3.3479 no .
C9 H30A 2.6801 no .
C9 H30B 3.3583 no .
C9 H30C 2.7188 no .
C9 H31A 3.3718 no .
C9 H31B 2.7269 no .
C9 H31C 2.7270 no .
C10 H11 3.2553 no .
C10 H22 2.9979 no .
C10 H33A 2.8189 no .
C10 H33C 3.4479 no .
C10 H37A 2.6412 no .
C10 H37B 3.2051 no .
C11 H10 3.2693 no .
C11 H16 3.2306 no .
C11 H21A 2.6920 no .
C11 H21B 3.3116 no .
C11 H33C 3.3695 no .
C11 H35A 2.6817 no .
C11 H35C 2.8543 no .
C12 H3 2.8514 no .
C13 H3 3.3395 no .
C13 H15 3.4546 no .
C14 H33A 2.6584 no .
C14 H33B 3.3456 no .
C14 H33C 2.6949 no .
C14 H35A 2.7259 no .
C14 H35B 3.3801 no .
C14 H35C 2.7448 no .
C14 H37A 2.6740 no .
C14 H37B 2.7150 no .
C14 H37C 3.3560 no .
C15 H20 3.2407 no .
C15 H25A 3.2671 no .
C15 H25B 2.6231 no .
C15 H28A 2.7286 no .
C15 H28B 3.3441 no .
C15 H30A 2.7132 no .
C15 H30C 3.3168 no .
C16 H11 3.1652 no .
C16 H21A 2.6888 no .
C16 H21B 3.3066 no .
C16 H24 3.2704 no .
C16 H32A 2.8035 no .
C16 H32B 2.7520 no .
C16 H36C 3.4597 no .
C17 H24 2.9193 no .
C17 H25A 3.2100 no .
C17 H25B 2.7545 no .
C18 H3 2.9693 no .
C18 H20 3.4436 no .
C19 H3 2.8636 no .
C19 H20 2.6826 no .
C19 H22 2.9455 no .
C20 H15 3.2393 no .
C20 H19A 2.6319 no .
C20 H19B 3.2774 no .
C20 H28B 3.5395 no .
C20 H30C 3.5559 no .
C20 H31B 2.7855 no .
C20 H31C 2.7868 no .
C21 H11 2.6721 no .
C21 H16 2.6938 no .
C22 H10 2.8971 no .
C22 H19A 2.7473 no .
C22 H19B 3.2274 no .
C23 H16 2.7033 no .
C23 H24 2.6877 no .
C24 H16 3.2555 no .
C24 H17 3.0148 no .
C24 H34A 2.6918 no .
C24 H34B 3.2810 no .
C24 H36A 2.7682 no .
C24 H36C 3.3987 no .
C25 H3 3.1920 no .
C25 H15 2.6739 no .
C25 H17 2.9525 no .
C26 H11 3.2264 no .
C27 H15 2.6548 no .
C27 H20 2.7354 no .
C28 H15 2.8802 no .
C28 H30A 2.6979 no .
C28 H30B 2.6648 no .
C28 H30C 3.3480 no .
C28 H31A 2.6550 no .
C28 H31B 2.6698 no .
C28 H31C 3.3338 no .
C29 H10 2.6849 no .
C29 H11 2.6942 no .
C30 H15 2.8484 no .
C30 H28A 2.6963 no .
C30 H28B 3.3500 no .
C30 H28C 2.6611 no .
C30 H31A 2.6567 no .
C30 H31B 3.3409 no .
C30 H31C 2.6743 no .
C31 H20 2.5053 no .
C31 H28A 3.3322 no .
C31 H28B 2.6644 no .
C31 H28C 2.6644 no .
C31 H30A 3.3374 no .
C31 H30B 2.6702 no .
C31 H30C 2.6702 no .
C32 H16 2.4685 no .
C32 H34A 3.3350 no .
C32 H34B 2.6626 no .
C32 H34C 2.6626 no .
C32 H36A 3.3388 no .
C32 H36B 2.6712 no .
C32 H36C 2.6712 no .
C33 H10 3.0584 no .
C33 H35A 2.6807 no .
C33 H35B 2.6555 no .
C33 H35C 3.3373 no .
C33 H37A 2.6909 no .
C33 H37B 3.3432 no .
C33 H37C 2.6629 no .
C34 H24 2.8306 no .
C34 H32A 2.6770 no .
C34 H32B 3.3368 no .
C34 H32C 2.6432 no .
C34 H36A 2.6965 no .
C34 H36B 2.6557 no .
C34 H36C 3.3466 no .
C35 H11 2.4604 no .
C35 H33A 3.3367 no .
C35 H33B 2.6692 no .
C35 H33C 2.6692 no .
C35 H37A 3.3310 no .
C35 H37B 2.6600 no .
C35 H37C 2.6600 no .
C36 H24 2.9636 no .
C36 H32A 3.3390 no .
C36 H32B 2.6710 no .
C36 H32C 2.6710 no .
C36 H34A 2.6944 no .
C36 H34B 3.3450 no .
C36 H34C 2.6622 no .
C37 H10 2.7340 no .
C37 H33A 2.6931 no .
C37 H33B 2.6611 no .
C37 H33C 3.3428 no .
C37 H35A 3.3313 no .
C37 H35B 2.6590 no .
C37 H35C 2.6591 no .
H3 H19B 2.6194 no .
H3 H21B 2.8359 no .
H3 H25A 2.9659 no .
H10 H22 2.9753 no .
H10 H33A 2.5331 no .
H10 H33C 3.5798 no .
H10 H37A 2.1267 no .
H10 H37B 3.1155 no .
H10 H37C 3.5700 no .
H11 H16 2.6151 no .
H11 H21A 2.5572 no .
H11 H21B 3.5787 no .
H11 H33C 3.4210 no .
H11 H35A 2.0860 no .
H11 H35B 3.4172 no .
H11 H35C 2.3945 no .
H15 H25A 3.5009 no .
H15 H25B 2.4220 no .
H15 H28A 2.3087 no .
H15 H28B 3.3568 no .
H15 H30A 2.2706 no .
H15 H30C 3.3091 no .
H16 H21A 2.5448 no .
H16 H21B 3.5787 no .
H16 H32A 2.3143 no .
H16 H32B 2.1763 no .
H16 H32C 3.4339 no .
H16 H36C 3.5297 no .
H17 H24 3.0031 no .
H17 H25A 3.5922 no .
H17 H25B 2.7654 no .
H19A H20 2.4345 no .
H19A H22 2.7613 no .
H19B H20 3.5137 no .
H20 H31A 3.4721 no .
H20 H31B 2.2757 no .
H20 H31C 2.2788 no .
H24 H34A 2.2386 no .
H24 H34B 3.2624 no .
H24 H36A 2.4026 no .
H24 H36C 3.4589 no .
H28A H30A 2.5274 no .
H28A H30B 2.9618 no .
H28A H30C 3.5950 no .
H28A H31A 3.5528 no .
H28A H31B 3.5639 no .
H28B H30A 3.5984 no .
H28B H30B 3.5567 no .
H28B H31A 2.9339 no .
H28B H31B 2.4801 no .
H28B H31C 3.5649 no .
H28C H30A 2.9588 no .
H28C H30B 2.4541 no .
H28C H30C 3.5525 no .
H28C H31A 2.4642 no .
H28C H31B 2.9557 no .
H28C H31C 3.5578 no .
H30A H31A 3.5545 no .
H30A H31C 3.5679 no .
H30B H31A 2.4665 no .
H30B H31B 3.5638 no .
H30B H31C 2.9610 no .
H30C H31A 2.9351 no .
H30C H31B 3.5720 no .
H30C H31C 2.4853 no .
H32A H34A 3.5703 no .
H32A H34B 2.4853 no .
H32A H34C 2.9652 no .
H32A H35A 3.3757 no .
H32A H36B 3.5671 no .
H32A H36C 3.5671 no .
H32B H34B 3.5688 no .
H32B H34C 3.5528 no .
H32B H36A 3.5667 no .
H32B H36B 2.9528 no .
H32B H36C 2.4816 no .
H32C H34A 3.5445 no .
H32C H34B 2.9154 no .
H32C H34C 2.4490 no .
H32C H36A 3.5668 no .
H32C H36B 2.4815 no .
H32C H36C 2.9529 no .
H33A H35A 3.5733 no .
H33A H35B 3.5543 no .
H33A H37A 2.5214 no .
H33A H37B 3.5911 no .
H33A H37C 2.9622 no .
H33B H35A 2.9689 no .
H33B H35B 2.4652 no .
H33B H35C 3.5592 no .
H33B H37A 2.9561 no .
H33B H37B 3.5536 no .
H33B H37C 2.4570 no .
H33C H35A 2.4922 no .
H33C H35B 2.9315 no .
H33C H35C 3.5712 no .
H33C H37A 3.5900 no .
H33C H37C 3.5536 no .
H34A H36A 2.5271 no .
H34A H36B 2.9515 no .
H34A H36C 3.5963 no .
H34B H36A 3.5945 no .
H34B H36B 3.5482 no .
H34C H36A 2.9643 no .
H34C H36B 2.4487 no .
H34C H36C 3.5526 no .
H35A H37B 3.5572 no .
H35A H37C 3.5572 no .
H35B H37A 3.5560 no .
H35B H37B 2.9402 no .
H35B H37C 2.4666 no .
H35C H37A 3.5561 no .
H35C H37B 2.4666 no .
H35C H37C 2.9402 no .
O1 H21A 3.4512 no 4_565
O1 H21B 3.3850 no 4_565
O1 H30B 3.0321 no 4_555
O2 H10 3.5826 no 2_554
O2 H22 2.8623 no 2_554
O2 H30A 3.0107 no 4_555
O3 H10 3.3682 no 2_554
O3 H21A 2.6364 no 4_565
O3 H21B 3.5707 no 4_565
O3 H32C 3.0982 no 6_565
O3 H34C 3.2449 no 6_565
O3 H37A 3.3160 no 2_554
C1 H30B 2.9427 no 4_555
C2 H30B 2.7395 no 4_555
C3 H3 3.5609 no 4_565
C3 H19B 3.3173 no 4_565
C3 H28C 3.4246 no 4_555
C3 H30B 3.1841 no 4_555
C4 H32C 3.1637 no 6_565
C4 H36B 3.0902 no 6_565
C5 H22 2.7805 no 2_554
C5 H28A 3.2611 no 4_555
C5 H30A 3.0674 no 4_555
C6 H32C 2.7860 no 6_565
C7 H28A 2.8810 no 4_555
C7 H37B 3.2972 no 3_564
C8 H15 3.0088 no 4_555
C8 H20 3.5782 no 2_554
C8 H22 2.9519 no 2_554
C8 H28A 3.1022 no 4_555
C8 H30A 3.3328 no 4_555
C9 H30C 3.0810 no 4_555
C10 H25A 3.1965 no 2_555
C10 H30B 3.5110 no 4_555
C10 H31A 3.5273 no 4_555
C11 H19B 2.8895 no 4_565
C11 H28C 3.1475 no 4_555
C12 H30A 3.4115 no 4_555
C12 H32C 3.0620 no 6_565
C13 H17 3.5959 no 4_555
C13 H22 3.0620 no 2_554
C13 H30A 3.2000 no 4_555
C14 H19B 3.3697 no 4_565
C14 H28C 3.4475 no 4_555
C15 H30A 3.3942 no 4_555
C15 H30C 3.4459 no 4_555
C15 H32C 3.5786 no 6_565
C16 H28A 3.0817 no 4_555
C16 H28C 3.3540 no 4_555
C16 H37A 3.3674 no 3_564
C16 H37B 3.0367 no 3_564
C16 H37C 3.4362 no 3_564
C17 H15 3.0042 no 4_555
C17 H17 3.2142 no 4_555
C17 H22 3.1080 no 2_554
C17 H25B 3.2542 no 4_555
C17 H30A 3.4092 no 4_555
C17 H31C 3.2917 no 2_554
C18 H30B 3.3425 no 4_555
C19 H35C 3.5696 no 4_565
C19 H36B 3.0582 no 6_565
C19 H37B 3.5483 no 4_565
C20 H30C 3.1565 no 4_555
C20 H36B 3.5509 no 6_565
C21 H3 3.0354 no 4_565
C21 H21B 3.4071 no 4_565
C21 H37A 3.5722 no 3_564
C22 H30B 3.3336 no 4_555
C24 H15 3.2995 no 4_555
C24 H19A 3.4128 no 2_554
C24 H20 3.2911 no 2_554
C24 H28A 2.9079 no 4_555
C25 H10 3.4327 no 2_554
C25 H17 3.4429 no 4_555
C25 H31A 3.1534 no 3_554
C25 H31C 3.3400 no 3_554
C25 H33A 3.4788 no 2_554
C26 H22 3.4196 no 2_554
C26 H28A 3.3159 no 4_555
C26 H28C 3.4931 no 4_555
C26 H37A 3.5677 no 3_564
C26 H37B 3.5734 no 3_564
C27 H30C 3.5754 no 4_555
C28 H33B 3.2966 no 8_546
C28 H33C 3.5473 no 4_555
C28 H34B 3.1764 no 4_555
C28 H35B 3.2814 no 8_546
C30 H30C 3.1791 no 4_555
C31 H17 3.4379 no 2_555
C31 H24 3.4528 no 2_555
C31 H25A 3.5390 no 3_555
C31 H25B 2.9322 no 3_555
C31 H35B 3.3963 no 8_546
C32 H33B 3.5019 no 5_566
C32 H37C 3.4894 no 3_564
C33 H25A 3.5420 no 2_555
C33 H28B 3.4802 no 8_456
C33 H31A 3.3746 no 4_555
C33 H32A 3.2567 no 5_566
C33 H33C 3.2166 no 5_566
C33 H34B 3.5098 no 5_566
C34 H28A 3.4198 no 4_555
C34 H33B 3.5749 no 5_566
C34 H35C 3.5641 no 7_545
C34 H37C 3.2930 no 5_566
C35 H28B 3.3237 no 8_456
C35 H31B 3.3468 no 8_456
C35 H34A 3.5693 no 7_555
C35 H36A 3.5793 no 7_555
C35 H36C 3.5365 no 3_565
C36 H19A 3.5877 no 2_554
C36 H35C 3.3265 no 7_545
C36 H36A 3.1337 no 5_565
C36 H36B 3.2665 no 5_565
C36 H36C 3.1892 no 5_565
C36 H37B 3.4243 no 3_564
C37 H16 3.2150 no 3_565
C37 H32B 3.2687 no 3_565
C37 H34B 3.3879 no 5_566
C37 H36C 3.2246 no 3_565
H3 C3 3.5609 no 4_565
H3 C21 3.0354 no 4_565
H3 H10 3.5130 no 2_554
H3 H21A 2.3557 no 4_565
H3 H21B 2.9618 no 4_565
H10 O2 3.5826 no 2_555
H10 O3 3.3682 no 2_555
H10 C25 3.4327 no 2_555
H10 H3 3.5130 no 2_555
H10 H25A 2.5562 no 2_555
H11 H19B 2.8273 no 4_565
H11 H28C 3.2997 no 4_555
H11 H34C 3.2656 no 7_555
H15 C8 3.0088 no 4_555
H15 C17 3.0042 no 4_555
H15 C24 3.2995 no 4_555
H15 H17 3.0999 no 4_555
H15 H24 3.3789 no 4_555
H16 C37 3.2150 no 3_564
H16 H28C 3.5329 no 4_555
H16 H34C 3.5907 no 7_555
H16 H37A 3.1061 no 3_564
H16 H37B 3.0308 no 3_564
H16 H37C 2.9627 no 3_564
H17 C13 3.5959 no 4_555
H17 C17 3.2142 no 4_555
H17 C25 3.4429 no 4_555
H17 C31 3.4379 no 2_554
H17 H15 3.0999 no 4_555
H17 H17 2.4913 no 4_555
H17 H20 3.2834 no 2_554
H17 H25B 2.6275 no 4_555
H17 H31C 2.4881 no 2_554
H17 H31C 3.3354 no 3_554
H19A C24 3.4128 no 2_555
H19A C36 3.5877 no 2_555
H19A H24 3.4816 no 2_555
H19A H35C 3.3263 no 4_565
H19A H36A 3.1402 no 2_555
H19A H36B 2.8730 no 6_565
H19A H36C 3.1590 no 2_555
H19A H37B 2.8949 no 4_565
H19B C3 3.3173 no 4_565
H19B C11 2.8895 no 4_565
H19B C14 3.3697 no 4_565
H19B H11 2.8273 no 4_565
H19B H21A 3.2272 no 4_565
H19B H34C 3.0957 no 6_565
H19B H35C 2.8882 no 4_565
H19B H36B 2.7750 no 6_565
H19B H37B 3.4470 no 4_565
H20 C8 3.5782 no 2_555
H20 C24 3.2911 no 2_555
H20 H17 3.2834 no 2_555
H20 H24 2.7886 no 2_555
H20 H30C 3.4209 no 4_555
H20 H36A 3.2888 no 2_555
H21A O1 3.4512 no 4_565
H21A O3 2.6364 no 4_565
H21A H3 2.3557 no 4_565
H21A H19B 3.2272 no 4_565
H21A H21B 3.5144 no 4_565
H21A H34C 3.5608 no 7_555
H21A H37A 2.8271 no 3_564
H21B O1 3.3850 no 4_565
H21B O3 3.5707 no 4_565
H21B C21 3.4071 no 4_565
H21B H3 2.9618 no 4_565
H21B H21A 3.5144 no 4_565
H21B H21B 2.5566 no 4_565
H22 O2 2.8623 no 2_555
H22 C5 2.7805 no 2_555
H22 C8 2.9519 no 2_555
H22 C13 3.0620 no 2_555
H22 C17 3.1080 no 2_555
H22 C26 3.4196 no 2_555
H24 C31 3.4528 no 2_554
H24 H15 3.3789 no 4_555
H24 H19A 3.4816 no 2_554
H24 H20 2.7886 no 2_554
H24 H25B 3.4585 no 4_555
H24 H28A 3.3619 no 4_555
H24 H31B 2.8900 no 2_554
H24 H31C 3.1234 no 2_554
H25A C10 3.1965 no 2_554
H25A C31 3.5390 no 3_554
H25A C33 3.5420 no 2_554
H25A H10 2.5562 no 2_554
H25A H31A 2.8093 no 3_554
H25A H31C 3.4717 no 3_554
H25A H32C 3.5266 no 6_565
H25A H33A 2.5744 no 2_554
H25B C17 3.2542 no 4_555
H25B C31 2.9322 no 3_554
H25B H17 2.6275 no 4_555
H25B H24 3.4585 no 4_555
H25B H31A 2.6334 no 3_554
H25B H31B 3.2378 no 3_554
H25B H31C 2.4967 no 3_554
H28A C5 3.2611 no 4_555
H28A C7 2.8810 no 4_555
H28A C8 3.1022 no 4_555
H28A C16 3.0817 no 4_555
H28A C24 2.9079 no 4_555
H28A C26 3.3159 no 4_555
H28A C34 3.4198 no 4_555
H28A H24 3.3619 no 4_555
H28A H34A 3.4441 no 4_555
H28A H34B 2.7969 no 4_555
H28B C33 3.4802 no 8_546
H28B C35 3.3237 no 8_546
H28B H33B 2.6216 no 8_546
H28B H33C 3.4257 no 4_555
H28B H34B 2.7476 no 4_555
H28B H35B 2.4039 no 8_546
H28B H37C 3.1014 no 8_546
H28C C3 3.4246 no 4_555
H28C C11 3.1475 no 4_555
H28C C14 3.4475 no 4_555
H28C C16 3.3540 no 4_555
H28C C26 3.4931 no 4_555
H28C H11 3.2997 no 4_555
H28C H16 3.5329 no 4_555
H28C H33B 3.1687 no 8_546
H28C H33C 2.8521 no 4_555
H28C H34B 3.5536 no 4_555
H28C H35B 3.5411 no 8_546
H30A O2 3.0107 no 4_555
H30A C5 3.0674 no 4_555
H30A C8 3.3328 no 4_555
H30A C12 3.4115 no 4_555
H30A C13 3.2000 no 4_555
H30A C15 3.3942 no 4_555
H30A C17 3.4092 no 4_555
H30A H30C 3.3832 no 4_555
H30B O1 3.0321 no 4_555
H30B C1 2.9427 no 4_555
H30B C2 2.7395 no 4_555
H30B C3 3.1841 no 4_555
H30B C10 3.5110 no 4_555
H30B C18 3.3425 no 4_555
H30B C22 3.3336 no 4_555
H30C C9 3.0810 no 4_555
H30C C15 3.4459 no 4_555
H30C C20 3.1565 no 4_555
H30C C27 3.5754 no 4_555
H30C C30 3.1791 no 4_555
H30C H20 3.4209 no 4_555
H30C H30A 3.3832 no 4_555
H30C H30C 2.3901 no 4_555
H30C H31C 3.3988 no 4_555
H31A C10 3.5273 no 4_555
H31A C25 3.1534 no 3_555
H31A C33 3.3746 no 4_555
H31A H25A 2.8093 no 3_555
H31A H25B 2.6334 no 3_555
H31A H33A 2.9007 no 4_555
H31A H33C 2.9661 no 4_555
H31B C35 3.3468 no 8_546
H31B H24 2.8900 no 2_555
H31B H25B 3.2378 no 3_555
H31B H33C 3.5472 no 4_555
H31B H35A 3.3900 no 8_546
H31B H35B 2.5647 no 8_546
H31C C17 3.2917 no 2_555
H31C C25 3.3400 no 3_555
H31C H17 2.4881 no 2_555
H31C H17 3.3354 no 3_555
H31C H24 3.1234 no 2_555
H31C H25A 3.4717 no 3_555
H31C H25B 2.4967 no 3_555
H31C H30C 3.3988 no 4_555
H32A C33 3.2567 no 5_566
H32A H33A 3.0177 no 5_566
H32A H33B 2.6601 no 5_566
H32B C37 3.2687 no 3_564
H32B H34A 3.4218 no 7_555
H32B H34B 3.3557 no 7_555
H32B H37B 3.1758 no 3_564
H32B H37C 2.5465 no 3_564
H32C O3 3.0982 no 6_465
H32C C4 3.1637 no 6_465
H32C C6 2.7860 no 6_465
H32C C12 3.0620 no 6_465
H32C C15 3.5786 no 6_465
H32C H25A 3.5266 no 6_465
H32C H33A 3.4214 no 5_566
H33A C25 3.4788 no 2_555
H33A H25A 2.5744 no 2_555
H33A H31A 2.9007 no 4_555
H33A H32A 3.0177 no 5_566
H33A H32C 3.4214 no 5_566
H33A H34B 3.5744 no 5_566
H33B C28 3.2966 no 8_456
H33B C32 3.5019 no 5_566
H33B C34 3.5749 no 5_566
H33B H28B 2.6216 no 8_456
H33B H28C 3.1687 no 8_456
H33B H32A 2.6601 no 5_566
H33B H33C 2.9709 no 5_566
H33B H34B 2.7377 no 5_566
H33B H35A 3.4077 no 5_566
H33C C28 3.5473 no 4_555
H33C C33 3.2166 no 5_566
H33C H28B 3.4257 no 4_555
H33C H28C 2.8521 no 4_555
H33C H31A 2.9661 no 4_555
H33C H31B 3.5472 no 4_555
H33C H33B 2.9709 no 5_566
H33C H33C 2.6112 no 5_566
H33C H35A 3.1059 no 5_566
H33C H35B 3.3653 no 5_566
H34A C35 3.5693 no 7_545
H34A H28A 3.4441 no 4_555
H34A H32B 3.4218 no 7_545
H34A H35A 3.2511 no 7_545
H34A H35C 3.1391 no 7_545
H34B C28 3.1764 no 4_555
H34B C33 3.5098 no 5_566
H34B C37 3.3879 no 5_566
H34B H28A 2.7969 no 4_555
H34B H28B 2.7476 no 4_555
H34B H28C 3.5536 no 4_555
H34B H32B 3.3557 no 7_545
H34B H33A 3.5744 no 5_566
H34B H33B 2.7377 no 5_566
H34B H37A 3.4490 no 5_566
H34B H37C 2.5851 no 5_566
H34C O3 3.2449 no 6_465
H34C H11 3.2656 no 7_545
H34C H16 3.5907 no 7_545
H34C H19B 3.0957 no 6_465
H34C H21A 3.5608 no 7_545
H34C H35C 3.1983 no 7_545
H34C H37A 3.4276 no 5_566
H34C H37C 3.1973 no 5_566
H35A H31B 3.3900 no 8_456
H35A H33B 3.4077 no 5_566
H35A H33C 3.1059 no 5_566
H35A H34A 3.2511 no 7_555
H35B C28 3.2814 no 8_456
H35B C31 3.3963 no 8_456
H35B H28B 2.4039 no 8_456
H35B H28C 3.5411 no 8_456
H35B H31B 2.5647 no 8_456
H35B H33C 3.3653 no 5_566
H35B H36A 3.4841 no 7_555
H35B H36C 3.3643 no 3_565
H35C C19 3.5696 no 4_565
H35C C34 3.5641 no 7_555
H35C C36 3.3265 no 7_555
H35C H19A 3.3263 no 4_565
H35C H19B 2.8882 no 4_565
H35C H34A 3.1391 no 7_555
H35C H34C 3.1983 no 7_555
H35C H36A 2.8707 no 7_555
H35C H36B 2.9265 no 7_555
H35C H36C 2.9582 no 3_565
H36A C35 3.5793 no 7_545
H36A C36 3.1337 no 5_565
H36A H19A 3.1402 no 2_554
H36A H20 3.2888 no 2_554
H36A H35B 3.4841 no 7_545
H36A H35C 2.8707 no 7_545
H36A H36A 3.1775 no 5_565
H36A H36B 2.8956 no 5_565
H36A H36C 2.8081 no 5_565
H36B C4 3.0902 no 6_465
H36B C19 3.0582 no 6_465
H36B C20 3.5509 no 6_465
H36B C36 3.2665 no 5_565
H36B H19A 2.8730 no 6_465
H36B H19B 2.7750 no 6_465
H36B H35C 2.9265 no 7_545
H36B H36A 2.8956 no 5_565
H36B H36B 3.4345 no 5_565
H36B H36C 2.9556 no 5_565
H36C C35 3.5365 no 3_564
H36C C36 3.1892 no 5_565
H36C C37 3.2246 no 3_564
H36C H19A 3.1590 no 2_554
H36C H35B 3.3643 no 3_564
H36C H35C 2.9582 no 3_564
H36C H36A 2.8081 no 5_565
H36C H36B 2.9556 no 5_565
H36C H36C 3.2859 no 5_565
H36C H37B 2.5795 no 3_564
H36C H37C 3.0366 no 3_564
H37A O3 3.3160 no 2_555
H37A C16 3.3674 no 3_565
H37A C21 3.5722 no 3_565
H37A C26 3.5677 no 3_565
H37A H16 3.1061 no 3_565
H37A H21A 2.8271 no 3_565
H37A H34B 3.4490 no 5_566
H37A H34C 3.4276 no 5_566
H37B C7 3.2972 no 3_565
H37B C16 3.0367 no 3_565
H37B C19 3.5483 no 4_565
H37B C26 3.5734 no 3_565
H37B C36 3.4243 no 3_565
H37B H16 3.0308 no 3_565
H37B H19A 2.8949 no 4_565
H37B H19B 3.4470 no 4_565
H37B H32B 3.1758 no 3_565
H37B H36C 2.5795 no 3_565
H37C C16 3.4362 no 3_565
H37C C32 3.4894 no 3_565
H37C C34 3.2930 no 5_566
H37C H16 2.9627 no 3_565
H37C H28B 3.1014 no 8_456
H37C H32B 2.5465 no 3_565
H37C H34B 2.5851 no 5_566
H37C H34C 3.1973 no 5_566
H37C H36C 3.0366 no 3_565

loop_
_geom_hbond_atom_site_label_D
_geom_hbond_atom_site_label_H
_geom_hbond_atom_site_label_A
_geom_hbond_distance_DA
_geom_hbond_distance_DH
_geom_hbond_distance_HA
_geom_hbond_angle_DHA
_geom_hbond_publ_flag
O3 H3 O1 2.8385(15) 0.840 2.182 135.0 no
O3 H3 O2 2.8650(15) 0.840 2.523 105.6 no

loop_
_geom_torsion_atom_site_label_1
_geom_torsion_atom_site_label_2
_geom_torsion_atom_site_label_3
_geom_torsion_atom_site_label_4
_geom_torsion
_geom_torsion_publ_flag
C2 O1 C18 C19 173.23(11) no
C2 O1 C18 C22 -1.25(15) no
C18 O1 C2 C1 0.62(15) no
C18 O1 C2 C3 -178.12(13) no
C5 O2 C13 C17 1.40(15) no
C5 O2 C13 C25 -176.08(11) no
C13 O2 C5 C8 -0.86(15) no
C13 O2 C5 C26 179.68(13) no
C2 C1 C10 C14 0.2(2) no
C10 C1 C2 O1 -178.01(13) no
C10 C1 C2 C3 0.8(2) no
C2 C1 C22 C18 -0.91(17) no
C22 C1 C2 O1 0.16(17) no
C22 C1 C2 C3 178.92(13) no
C10 C1 C22 C18 176.83(17) no
C22 C1 C10 C14 -177.30(16) no
O1 C2 C3 C11 177.65(12) no
O1 C2 C3 C21 -2.4(2) no
C1 C2 C3 C11 -0.9(2) no
C1 C2 C3 C21 179.06(13) no
C2 C3 C11 C14 0.2(2) no
C2 C3 C21 C26 102.76(16) no
C11 C3 C21 C26 -77.27(17) no
C21 C3 C11 C14 -179.80(12) no
C6 C4 C19 C18 79.22(17) no
C19 C4 C6 O3 10.0(2) no
C19 C4 C6 C12 -170.80(12) no
C6 C4 C20 C9 -0.2(2) no
C20 C4 C6 O3 -176.71(12) no
C20 C4 C6 C12 2.5(2) no
C19 C4 C20 C9 172.94(12) no
C20 C4 C19 C18 -93.88(16) no
O2 C5 C8 C17 0.06(16) no
O2 C5 C8 C24 179.19(11) no
O2 C5 C26 C16 -178.98(12) no
O2 C5 C26 C21 1.0(2) no
C8 C5 C26 C16 1.6(2) no
C8 C5 C26 C21 -178.41(13) no
C26 C5 C8 C17 179.53(14) no
C26 C5 C8 C24 -1.3(2) no
O3 C6 C12 C15 176.22(11) no
O3 C6 C12 C25 -9.3(2) no
C4 C6 C12 C15 -3.0(2) no
C4 C6 C12 C25 171.52(12) no
C16 C7 C23 C32 -6.3(2) no
C16 C7 C23 C34 -126.51(15) no
C16 C7 C23 C36 114.48(16) no
C23 C7 C16 C26 179.19(13) no
C16 C7 C24 C8 1.7(2) no
C24 C7 C16 C26 -1.5(2) no
C23 C7 C24 C8 -178.89(13) no
C24 C7 C23 C32 174.33(13) no
C24 C7 C23 C34 54.14(19) no
C24 C7 C23 C36 -64.87(19) no
C5 C8 C17 C13 0.80(17) no
C5 C8 C24 C7 -0.4(2) no
C17 C8 C24 C7 178.33(16) no
C24 C8 C17 C13 -178.09(17) no
C15 C9 C20 C4 -1.4(2) no
C20 C9 C15 C12 0.9(2) no
C15 C9 C27 C28 61.10(18) no
C15 C9 C27 C30 -58.05(17) no
C15 C9 C27 C31 -178.44(12) no
C27 C9 C15 C12 179.49(12) no
C20 C9 C27 C28 -120.36(15) no
C20 C9 C27 C30 120.49(15) no
C20 C9 C27 C31 0.1(2) no
C27 C9 C20 C4 -179.96(13) no
C1 C10 C14 C11 -0.9(2) no
C1 C10 C14 C29 177.81(13) no
C3 C11 C14 C10 0.7(2) no
C3 C11 C14 C29 -177.97(13) no
C6 C12 C15 C9 1.3(2) no
C6 C12 C25 C13 -80.21(17) no
C15 C12 C25 C13 94.15(17) no
C25 C12 C15 C9 -173.14(13) no
O2 C13 C17 C8 -1.38(17) no
O2 C13 C25 C12 58.31(17) no
C17 C13 C25 C12 -118.43(19) no
C25 C13 C17 C8 175.45(16) no
C10 C14 C29 C33 -70.00(18) no
C10 C14 C29 C35 169.69(13) no
C10 C14 C29 C37 49.25(19) no
C11 C14 C29 C33 108.67(16) no
C11 C14 C29 C35 -11.6(2) no
C11 C14 C29 C37 -132.08(14) no
C7 C16 C26 C5 -0.2(2) no
C7 C16 C26 C21 179.83(13) no
O1 C18 C19 C4 -60.03(16) no
O1 C18 C22 C1 1.35(17) no
C19 C18 C22 C1 -171.75(16) no
C22 C18 C19 C4 112.9(2) no
C3 C21 C26 C5 -97.54(16) no
C3 C21 C26 C16 82.43(17) no
